data_4501819
loop_
_publ_author_name
'Cheney, Miranda L.'
'Weyna, David R.'
'Shan, Ning'
'Hanna, Mazen'
'Wojtas, Lukasz'
'Zaworotko, Michael J.'

_publ_section_title
;
 Supramolecular Architectures of Meloxicam Carboxylic Acid Cocrystals, a
 Crystal Engineering Case Study
;
_journal_issue 10
_journal_name_full 'Crystal Growth &amp; Design'
_journal_page_first 4401
_journal_paper_doi 10.1021/cg100514g
_journal_volume 10
_journal_year 2010
_chemical_formula_sum 'C32 H32 N6 O12 S4'
_chemical_formula_weight 820.88
_chemical_name_systematic
;
 ?
;
_space_group_IT_number 2
_symmetry_cell_setting triclinic
_symmetry_space_group_name_Hall '-P 1'
_symmetry_space_group_name_H-M 'P -1'
_atom_sites_solution_hydrogens geom
_atom_sites_solution_primary direct
_atom_sites_solution_secondary difmap
_audit_creation_method SHELXL-97
_cell_angle_alpha 82.741(4)
_cell_angle_beta 80.061(3)
_cell_angle_gamma 70.313(4)
_cell_formula_units_Z 1
_cell_length_a 7.2315(4)
_cell_length_b 8.4994(5)
_cell_length_c 14.9383(8)
_cell_measurement_temperature 100(2)
_cell_volume 849.21(9)
_computing_cell_refinement 'APEX2 (Bruker, 2010); SAINT (Bruker, 2009)'
_computing_data_collection 'APEX2 (Bruker, 2010)'
_computing_data_reduction 'SAINT (Bruker, 2009);XPREP(Sheldrick,2008)'
_computing_publication_material 'APEX2 (Bruker, 2010)'
_computing_structure_refinement 'SHELXL-97 (Sheldrick, 2008)'
_computing_structure_solution 'SHELXS-97 (Sheldrick, 2008)'
_diffrn_ambient_temperature 100(2)
_diffrn_measured_fraction_theta_full 0.923
_diffrn_measured_fraction_theta_max 0.923
_diffrn_measurement_device_type 'BRUKER SMART APEXII CCD'
_diffrn_measurement_method 'omega scans'
_diffrn_radiation_monochromator graphite
_diffrn_radiation_source 'fine-focus sealed tube'
_diffrn_radiation_type CuK\a
_diffrn_radiation_wavelength 1.54178
_diffrn_reflns_av_R_equivalents 0.0564
_diffrn_reflns_av_sigmaI/netI 0.0921
_diffrn_reflns_limit_h_max 8
_diffrn_reflns_limit_h_min -8
_diffrn_reflns_limit_k_max 10
_diffrn_reflns_limit_k_min -8
_diffrn_reflns_limit_l_max 17
_diffrn_reflns_limit_l_min -17
_diffrn_reflns_number 5052
_diffrn_reflns_theta_full 65.75
_diffrn_reflns_theta_max 65.75
_diffrn_reflns_theta_min 3.01
_exptl_absorpt_coefficient_mu 3.234
_exptl_absorpt_correction_T_max 0.8550
_exptl_absorpt_correction_T_min 0.5640
_exptl_absorpt_correction_type multi-scan
_exptl_absorpt_process_details 'SADABS; (Sheldrick, 2003)'
_exptl_crystal_colour colorless
_exptl_crystal_density_diffrn 1.605
_exptl_crystal_density_method 'not measured'
_exptl_crystal_description plate
_exptl_crystal_F_000 426
_exptl_crystal_size_max 0.20
_exptl_crystal_size_mid 0.10
_exptl_crystal_size_min 0.05
_refine_diff_density_max 0.429
_refine_diff_density_min -0.389
_refine_diff_density_rms 0.075
_refine_ls_extinction_method none
_refine_ls_goodness_of_fit_ref 0.995
_refine_ls_hydrogen_treatment constr
_refine_ls_matrix_type full
_refine_ls_number_parameters 248
_refine_ls_number_reflns 2719
_refine_ls_number_restraints 0
_refine_ls_restrained_S_all 0.995
_refine_ls_R_factor_all 0.0714
_refine_ls_R_factor_gt 0.0463
_refine_ls_shift/su_max 0.000
_refine_ls_shift/su_mean 0.000
_refine_ls_structure_factor_coef Fsqd
_refine_ls_weighting_details 'calc w=1/[\s^2^(Fo^2^)+(0.0150P)^2^+0.0000P] where P=(Fo^2^+2Fc^2^)/3'
_refine_ls_weighting_scheme calc
_refine_ls_wR_factor_gt 0.0845
_refine_ls_wR_factor_ref 0.0899
_reflns_number_gt 1871
_reflns_number_total 2719
_reflns_threshold_expression >2sigma(I)
_cod_data_source_file cg100514g_si_002.cif
_cod_data_source_block 6_t1_9dw_74_0m
_cod_original_cell_volume 849.21(8)
_cod_original_sg_symbol_H-M P-1
_cod_database_code 4501819

loop_
_symmetry_equiv_pos_as_xyz
'x, y, z'
'-x, -y, -z'

loop_
_atom_site_label
_atom_site_type_symbol
_atom_site_fract_x
_atom_site_fract_y
_atom_site_fract_z
_atom_site_U_iso_or_equiv
_atom_site_adp_type
_atom_site_occupancy
_atom_site_symmetry_multiplicity
_atom_site_calc_flag
_atom_site_refinement_flags
S1 S 0.25575(14) 0.46882(11) 0.03222(6) 0.0190(2) Uani 1 1 d .
S2 S 0.82266(14) -0.03627(11) 0.33279(6) 0.0194(2) Uani 1 1 d .
C6 C 0.7903(5) -0.2772(4) 0.2408(3) 0.0180(8) Uani 1 1 d .
N1 N 0.6008(5) 0.0543(4) 0.3030(2) 0.0184(7) Uani 1 1 d .
N3 N 0.3079(4) 0.6068(4) 0.1651(2) 0.0180(7) Uani 1 1 d .
C4 C 0.9523(5) -0.3772(5) 0.3763(3) 0.0207(9) Uani 1 1 d .
H4 H 0.9945 -0.3543 0.4286 0.025 Uiso 1 1 calc R
N2 N 0.4232(4) 0.3131(3) 0.1854(2) 0.0188(7) Uani 1 1 d .
H2 H 0.4456 0.3206 0.2405 0.023 Uiso 1 1 calc R
C17 C 0.0910(6) 0.7903(4) -0.0518(3) 0.0222(9) Uani 1 1 d .
H17A H -0.0495 0.8001 -0.0452 0.033 Uiso 1 1 calc R
H17B H 0.1606 0.7360 -0.1078 0.033 Uiso 1 1 calc R
H17C H 0.1036 0.9023 -0.0552 0.033 Uiso 1 1 calc R
C15 C 0.3352(5) 0.4611(4) 0.1355(2) 0.0176(9) Uani 1 1 d .
C16 C 0.1799(5) 0.6879(4) 0.0282(3) 0.0195(9) Uani 1 1 d .
C18 C 0.4292(5) 0.5449(5) 0.3794(3) 0.0182(9) Uani 1 1 d .
C11 C 0.4773(5) 0.1568(4) 0.1550(3) 0.0186(9) Uani 1 1 d .
C8 C 0.5851(5) 0.0190(4) 0.2146(2) 0.0167(8) Uani 1 1 d .
C19 C 0.4619(5) 0.5791(4) 0.4695(2) 0.0182(8) Uani 1 1 d .
H19A H 0.3354 0.6519 0.5006 0.022 Uiso 1 1 calc R
H19B H 0.5587 0.6410 0.4599 0.022 Uiso 1 1 calc R
C1 C 0.9219(5) -0.5729(5) 0.2822(3) 0.0222(9) Uani 1 1 d .
H1 H 0.9451 -0.6855 0.2700 0.027 Uiso 1 1 calc R
C13 C 0.2224(5) 0.7323(5) 0.1028(2) 0.0181(8) Uani 1 1 d .
H13 H 0.1945 0.8468 0.1126 0.022 Uiso 1 1 calc R
C2 C 0.8258(5) -0.4423(4) 0.2235(3) 0.0214(9) Uani 1 1 d .
H2A H 0.7843 -0.4660 0.1712 0.026 Uiso 1 1 calc R
C5 C 0.8581(5) -0.2474(4) 0.3171(2) 0.0167(8) Uani 1 1 d .
C3 C 0.9839(6) -0.5402(5) 0.3583(3) 0.0234(9) Uani 1 1 d .
H3 H 1.0485 -0.6303 0.3983 0.028 Uiso 1 1 calc R
C7 C 0.6748(5) -0.1377(4) 0.1845(2) 0.0173(8) Uani 1 1 d .
C10 C 0.4301(5) 0.0497(5) 0.3741(3) 0.0226(9) Uani 1 1 d .
H10A H 0.3056 0.1104 0.3499 0.034 Uiso 1 1 calc R
H10B H 0.4359 0.1025 0.4277 0.034 Uiso 1 1 calc R
H10C H 0.4367 -0.0670 0.3914 0.034 Uiso 1 1 calc R
O7 O 0.3684(4) 0.6810(3) 0.32469(17) 0.0200(6) Uani 1 1 d .
H7 H 0.3588 0.6538 0.2740 0.024 Uiso 1 1 calc R
O6 O 0.4556(4) 0.4033(3) 0.35801(18) 0.0248(7) Uani 1 1 d .
O4 O 0.4393(4) 0.1354(3) 0.08018(17) 0.0211(6) Uani 1 1 d .
O3 O 0.6647(4) -0.1780(3) 0.10193(16) 0.0218(6) Uani 1 1 d .
H3A H 0.6057 -0.0911 0.0713 0.026 Uiso 1 1 calc R
O2 O 0.9584(4) 0.0201(3) 0.26673(18) 0.0235(6) Uani 1 1 d .
O1 O 0.8139(4) -0.0177(3) 0.42670(17) 0.0247(7) Uani 1 1 d .

loop_
_atom_site_aniso_label
_atom_site_aniso_U_11
_atom_site_aniso_U_22
_atom_site_aniso_U_33
_atom_site_aniso_U_23
_atom_site_aniso_U_13
_atom_site_aniso_U_12
S1 0.0216(5) 0.0147(5) 0.0191(5) -0.0021(4) -0.0055(4) -0.0023(4)
S2 0.0241(5) 0.0153(5) 0.0187(5) -0.0025(4) -0.0062(4) -0.0043(4)
C6 0.0152(19) 0.016(2) 0.021(2) -0.0022(17) -0.0003(16) -0.0028(15)
N1 0.0235(18) 0.0154(16) 0.0146(17) -0.0016(13) -0.0044(14) -0.0029(13)
N3 0.0189(17) 0.0138(17) 0.0207(18) -0.0034(14) -0.0036(14) -0.0034(13)
C4 0.020(2) 0.026(2) 0.015(2) -0.0020(17) 0.0014(16) -0.0076(17)
N2 0.0253(18) 0.0129(17) 0.0162(17) -0.0015(14) -0.0070(14) -0.0014(13)
C17 0.025(2) 0.018(2) 0.023(2) -0.0006(17) -0.0061(18) -0.0050(17)
C15 0.0135(19) 0.018(2) 0.020(2) -0.0010(17) -0.0016(16) -0.0032(15)
C16 0.019(2) 0.013(2) 0.024(2) -0.0028(17) -0.0024(17) -0.0017(15)
C18 0.0143(19) 0.018(2) 0.021(2) -0.0011(18) -0.0001(17) -0.0055(15)
C11 0.0159(19) 0.016(2) 0.022(2) -0.0035(17) 0.0008(17) -0.0031(16)
C8 0.018(2) 0.015(2) 0.015(2) -0.0004(16) -0.0021(16) -0.0037(15)
C19 0.019(2) 0.018(2) 0.018(2) -0.0038(16) -0.0043(16) -0.0057(16)
C1 0.019(2) 0.013(2) 0.031(2) -0.0050(17) 0.0032(18) -0.0018(16)
C13 0.021(2) 0.0129(19) 0.020(2) -0.0011(16) -0.0034(17) -0.0043(15)
C2 0.023(2) 0.014(2) 0.028(2) -0.0063(17) -0.0024(18) -0.0054(16)
C5 0.0138(19) 0.0137(19) 0.021(2) -0.0045(16) 0.0023(16) -0.0031(15)
C3 0.021(2) 0.016(2) 0.025(2) 0.0006(18) 0.0010(18) 0.0025(16)
C7 0.019(2) 0.017(2) 0.015(2) -0.0024(16) -0.0024(16) -0.0037(16)
C10 0.024(2) 0.019(2) 0.022(2) -0.0036(17) -0.0015(18) -0.0042(17)
O7 0.0273(15) 0.0142(14) 0.0184(15) -0.0035(12) -0.0071(12) -0.0040(11)
O6 0.0343(17) 0.0149(15) 0.0254(16) -0.0031(12) -0.0100(13) -0.0049(12)
O4 0.0243(15) 0.0165(14) 0.0211(15) -0.0059(12) -0.0072(12) -0.0013(11)
O3 0.0274(16) 0.0155(14) 0.0203(15) -0.0049(12) -0.0075(12) -0.0007(12)
O2 0.0279(16) 0.0182(14) 0.0261(16) -0.0040(12) -0.0030(13) -0.0093(12)
O1 0.0327(17) 0.0202(15) 0.0195(15) -0.0025(12) -0.0087(13) -0.0032(12)

loop_
_atom_type_symbol
_atom_type_description
_atom_type_scat_dispersion_real
_atom_type_scat_dispersion_imag
_atom_type_scat_source
C C 0.0181 0.0091 'International Tables Vol C Tables 4.2.6.8 and 6.1.1.4'
H H 0.0000 0.0000 'International Tables Vol C Tables 4.2.6.8 and 6.1.1.4'
N N 0.0311 0.0180 'International Tables Vol C Tables 4.2.6.8 and 6.1.1.4'
O O 0.0492 0.0322 'International Tables Vol C Tables 4.2.6.8 and 6.1.1.4'
S S 0.3331 0.5567 'International Tables Vol C Tables 4.2.6.8 and 6.1.1.4'

loop_
_geom_angle_atom_site_label_1
_geom_angle_atom_site_label_2
_geom_angle_atom_site_label_3
_geom_angle
_geom_angle_site_symmetry_1
_geom_angle_site_symmetry_3
C15 S1 C16 88.98(18) . .
O1 S2 O2 120.16(17) . .
O1 S2 N1 108.99(15) . .
O2 S2 N1 107.33(16) . .
O1 S2 C5 109.46(17) . .
O2 S2 C5 108.59(16) . .
N1 S2 C5 100.51(16) . .
C2 C6 C5 118.1(3) . .
C2 C6 C7 121.3(3) . .
C5 C6 C7 120.5(3) . .
C8 N1 C10 115.1(3) . .
C8 N1 S2 113.6(2) . .
C10 N1 S2 116.3(2) . .
C15 N3 C13 109.5(3) . .
C3 C4 C5 119.1(4) . .
C3 C4 H4 120.5 . .
C5 C4 H4 120.5 . .
C11 N2 C15 124.6(3) . .
C11 N2 H2 117.7 . .
C15 N2 H2 117.7 . .
C16 C17 H17A 109.5 . .
C16 C17 H17B 109.5 . .
H17A C17 H17B 109.5 . .
C16 C17 H17C 109.5 . .
H17A C17 H17C 109.5 . .
H17B C17 H17C 109.5 . .
N3 C15 N2 121.0(3) . .
N3 C15 S1 115.2(3) . .
N2 C15 S1 123.8(3) . .
C13 C16 C17 131.3(3) . .
C13 C16 S1 108.5(3) . .
C17 C16 S1 120.2(3) . .
O6 C18 O7 123.2(3) . .
O6 C18 C19 123.1(3) . .
O7 C18 C19 113.6(3) . .
O4 C11 N2 121.4(3) . .
O4 C11 C8 122.7(3) . .
N2 C11 C8 115.9(3) . .
C7 C8 N1 121.2(3) . .
C7 C8 C11 120.7(3) . .
N1 C8 C11 118.1(3) . .
C18 C19 C19 113.0(4) . 2_666
C18 C19 H19A 109.0 . .
C19 C19 H19A 109.0 2_666 .
C18 C19 H19B 109.0 . .
C19 C19 H19B 109.0 2_666 .
H19A C19 H19B 107.8 . .
C3 C1 C2 120.4(4) . .
C3 C1 H1 119.8 . .
C2 C1 H1 119.8 . .
C16 C13 N3 117.8(3) . .
C16 C13 H13 121.1 . .
N3 C13 H13 121.1 . .
C6 C2 C1 120.3(4) . .
C6 C2 H2A 119.8 . .
C1 C2 H2A 119.8 . .
C4 C5 C6 121.7(3) . .
C4 C5 S2 121.6(3) . .
C6 C5 S2 116.6(3) . .
C4 C3 C1 120.3(4) . .
C4 C3 H3 119.9 . .
C1 C3 H3 119.9 . .
O3 C7 C8 123.6(3) . .
O3 C7 C6 114.1(3) . .
C8 C7 C6 122.3(3) . .
N1 C10 H10A 109.5 . .
N1 C10 H10B 109.5 . .
H10A C10 H10B 109.5 . .
N1 C10 H10C 109.5 . .
H10A C10 H10C 109.5 . .
H10B C10 H10C 109.5 . .
C18 O7 H7 109.5 . .
C7 O3 H3A 109.5 . .

loop_
_geom_bond_atom_site_label_1
_geom_bond_atom_site_label_2
_geom_bond_distance
_geom_bond_site_symmetry_2
S1 C15 1.723(4) .
S1 C16 1.751(4) .
S2 O1 1.420(3) .
S2 O2 1.424(3) .
S2 N1 1.641(3) .
S2 C5 1.766(4) .
C6 C2 1.389(5) .
C6 C5 1.397(5) .
C6 C7 1.460(5) .
N1 C8 1.423(4) .
N1 C10 1.490(5) .
N3 C15 1.309(5) .
N3 C13 1.374(4) .
C4 C3 1.380(5) .
C4 C5 1.385(5) .
C4 H4 0.9500 .
N2 C11 1.365(4) .
N2 C15 1.390(4) .
N2 H2 0.8800 .
C17 C16 1.492(5) .
C17 H17A 0.9800 .
C17 H17B 0.9800 .
C17 H17C 0.9800 .
C16 C13 1.335(5) .
C18 O6 1.228(4) .
C18 O7 1.320(4) .
C18 C19 1.486(5) .
C11 O4 1.245(4) .
C11 C8 1.460(5) .
C8 C7 1.365(5) .
C19 C19 1.520(7) 2_666
C19 H19A 0.9900 .
C19 H19B 0.9900 .
C1 C3 1.382(5) .
C1 C2 1.389(5) .
C1 H1 0.9500 .
C13 H13 0.9500 .
C2 H2A 0.9500 .
C3 H3 0.9500 .
C7 O3 1.341(4) .
C10 H10A 0.9800 .
C10 H10B 0.9800 .
C10 H10C 0.9800 .
O7 H7 0.8400 .
O3 H3A 0.8400 .

loop_
_geom_hbond_atom_site_label_D
_geom_hbond_atom_site_label_H
_geom_hbond_atom_site_label_A
_geom_hbond_distance_DH
_geom_hbond_distance_HA
_geom_hbond_distance_DA
_geom_hbond_angle_DHA
_geom_hbond_site_symmetry_A
N2 H2 O6 0.88 1.99 2.849(4) 164.3 .
O7 H7 N3 0.84 1.85 2.683(4) 173.6 .
O3 H3A O4 0.84 1.90 2.626(3) 143.4 .
O3 H3A O4 0.84 2.43 2.893(3) 115.3 2_655
